data_4339023
loop_
_publ_author_name
'Ly, Hanh V.'
'Chow, Joanna H.'
'Parvez, Masood'
'McDonald, Robert'
'Roesler, Roland'

_publ_section_title
;
 Revisiting the 1,2,4-triaza-3,5-diborolyl ligand: sigma and pi
 coordination modes in the alkali metal and rhodium complexes of a planar,
 6-pi-electron B2N3- ring.
;
_journal_issue 22
_journal_name_full 'Inorganic chemistry'
_journal_page_first 9303
_journal_page_last 9311
_journal_paper_doi 10.1021/ic7013286
_journal_volume 46
_journal_year 2007
_chemical_formula_sum 'C26 H37 B2 N4 O Rh'
_chemical_formula_weight 546.13
_chemical_name_systematic
;
 ?
;
_space_group_IT_number 2
_symmetry_space_group_name_Hall '-P 1'
_symmetry_space_group_name_H-M 'P -1'
_atom_sites_solution_hydrogens geom
_atom_sites_solution_primary direct
_atom_sites_solution_secondary difmap
_audit_creation_method SHELXL-97
_cell_angle_alpha 77.906(13)
_cell_angle_beta 77.701(13)
_cell_angle_gamma 87.761(15)
_cell_formula_units_Z 2
_cell_length_a 9.818(2)
_cell_length_b 10.130(3)
_cell_length_c 13.284(3)
_cell_measurement_temperature 173(2)
_cell_volume 1262.2(5)
_computing_structure_refinement 'SHELXL-97 (Sheldrick, 1997)'
_diffrn_ambient_temperature 173(2)
_diffrn_measured_fraction_theta_full 0.983
_diffrn_measured_fraction_theta_max 0.983
_diffrn_radiation_monochromator graphite
_diffrn_radiation_source 'fine-focus sealed tube'
_diffrn_radiation_type MoK\a
_diffrn_radiation_wavelength 0.71073
_diffrn_reflns_av_R_equivalents 0.0371
_diffrn_reflns_av_sigmaI/netI 0.0521
_diffrn_reflns_limit_h_max 12
_diffrn_reflns_limit_h_min -12
_diffrn_reflns_limit_k_max 13
_diffrn_reflns_limit_k_min -13
_diffrn_reflns_limit_l_max 17
_diffrn_reflns_limit_l_min -17
_diffrn_reflns_number 10925
_diffrn_reflns_theta_full 27.59
_diffrn_reflns_theta_max 27.59
_diffrn_reflns_theta_min 3.44
_exptl_absorpt_coefficient_mu 0.703
_exptl_absorpt_correction_T_max 0.9590
_exptl_absorpt_correction_T_min 0.8722
_exptl_absorpt_correction_type none
_exptl_crystal_density_diffrn 1.437
_exptl_crystal_density_method 'not measured'
_exptl_crystal_F_000 568
_exptl_crystal_size_max 0.20
_exptl_crystal_size_mid 0.10
_exptl_crystal_size_min 0.06
_refine_diff_density_max 0.809
_refine_diff_density_min -0.812
_refine_diff_density_rms 0.093
_refine_ls_extinction_method none
_refine_ls_goodness_of_fit_ref 1.029
_refine_ls_hydrogen_treatment mixed
_refine_ls_matrix_type full
_refine_ls_number_parameters 307
_refine_ls_number_reflns 5750
_refine_ls_number_restraints 0
_refine_ls_restrained_S_all 1.029
_refine_ls_R_factor_all 0.0515
_refine_ls_R_factor_gt 0.0383
_refine_ls_shift/su_max 0.001
_refine_ls_shift/su_mean 0.000
_refine_ls_structure_factor_coef Fsqd
_refine_ls_weighting_details 'calc w=1/[\s^2^(Fo^2^)+(0.0540P)^2^+0.8000P] where P=(Fo^2^+2Fc^2^)/3'
_refine_ls_weighting_scheme calc
_refine_ls_wR_factor_gt 0.0921
_refine_ls_wR_factor_ref 0.0980
_reflns_number_gt 4855
_reflns_number_total 5750
_reflns_threshold_expression >2sigma(I)
_cod_data_source_file ic7013286-file007.cif
_cod_data_source_block 4
_cod_database_code 4339023

loop_
_symmetry_equiv_pos_as_xyz
'x, y, z'
'-x, -y, -z'

loop_
_atom_site_label
_atom_site_type_symbol
_atom_site_fract_x
_atom_site_fract_y
_atom_site_fract_z
_atom_site_U_iso_or_equiv
_atom_site_adp_type
_atom_site_occupancy
_atom_site_symmetry_multiplicity
_atom_site_calc_flag
_atom_site_refinement_flags
Rh1 Rh 0.62660(2) -0.06438(2) 0.424435(16) 0.01943(9) Uani 1 1 d .
N1 N 0.3890(2) 0.1000(2) 0.33698(18) 0.0202(5) Uani 1 1 d .
N2 N 0.4783(2) 0.0956(2) 0.41128(17) 0.0193(5) Uani 1 1 d .
N3 N 0.4890(2) 0.3080(2) 0.29911(18) 0.0220(5) Uani 1 1 d .
N4 N 0.5222(3) 0.4465(2) 0.2506(2) 0.0288(6) Uani 1 1 d .
H4 H 0.4886 0.5158 0.2783 0.035 Uiso 1 1 calc R
C1 C 0.3051(3) -0.0189(3) 0.3506(2) 0.0252(6) Uani 1 1 d .
H1A H 0.2501 -0.0053 0.2976 0.030 Uiso 1 1 d R
H1B H 0.2446 -0.0357 0.4191 0.030 Uiso 1 1 d R
H1C H 0.3652 -0.0949 0.3437 0.030 Uiso 1 1 d R
C2 C 0.6188(4) 0.4573(4) 0.1497(3) 0.0492(10) Uani 1 1 d .
H2A H 0.6403 0.5504 0.1182 0.059 Uiso 1 1 d R
H2B H 0.5780 0.4171 0.1037 0.059 Uiso 1 1 d R
H2C H 0.7027 0.4103 0.1612 0.059 Uiso 1 1 d R
C3 C 0.6541(3) 0.2844(3) 0.4352(2) 0.0217(6) Uani 1 1 d .
C4 C 0.6137(3) 0.3429(3) 0.5232(2) 0.0255(6) Uani 1 1 d .
H4 H 0.5165 0.3502 0.5536 0.031 Uiso 1 1 d R
C5 C 0.7094(3) 0.3906(3) 0.5708(3) 0.0324(7) Uani 1 1 d .
H5 H 0.6761 0.4288 0.6318 0.039 Uiso 1 1 d R
C6 C 0.8498(3) 0.3829(3) 0.5295(3) 0.0327(7) Uani 1 1 d .
H6 H 0.9171 0.4134 0.5626 0.039 Uiso 1 1 d R
C7 C 0.8942(3) 0.3305(3) 0.4402(3) 0.0354(7) Uani 1 1 d .
H7 H 0.9916 0.3277 0.4092 0.042 Uiso 1 1 d R
C8 C 0.7978(3) 0.2827(3) 0.3935(3) 0.0279(6) Uani 1 1 d .
H8 H 0.8306 0.2475 0.3310 0.033 Uiso 1 1 d R
C9 C 0.2907(3) 0.2725(3) 0.1918(2) 0.0254(6) Uani 1 1 d .
C10 C 0.2681(3) 0.1942(3) 0.1216(2) 0.0320(7) Uani 1 1 d .
H10 H 0.3198 0.1125 0.1170 0.038 Uiso 1 1 d R
C11 C 0.1708(4) 0.2319(4) 0.0586(3) 0.0405(8) Uani 1 1 d .
H11 H 0.1563 0.1781 0.0102 0.049 Uiso 1 1 d R
C12 C 0.0952(4) 0.3479(4) 0.0642(3) 0.0499(10) Uani 1 1 d .
H12 H 0.0266 0.3731 0.0219 0.060 Uiso 1 1 d R
C13 C 0.1172(5) 0.4279(4) 0.1307(4) 0.0596(12) Uani 1 1 d .
H13 H 0.0655 0.5097 0.1347 0.072 Uiso 1 1 d R
C14 C 0.2136(4) 0.3907(4) 0.1940(3) 0.0450(9) Uani 1 1 d .
H14 H 0.2266 0.4487 0.2398 0.054 Uiso 1 1 d R
C15 C 0.7523(3) 0.0124(3) 0.2727(2) 0.0264(6) Uani 1 1 d .
H15 H 0.7454 0.0945 0.2227 0.032 Uiso 1 1 d R
C16 C 0.6566(3) -0.0827(3) 0.2655(2) 0.0259(6) Uani 1 1 d .
H16 H 0.6071 -0.0443 0.2113 0.031 Uiso 1 1 d R
C17 C 0.6914(3) -0.2251(3) 0.2527(2) 0.0326(7) Uani 1 1 d .
H17A H 0.6067 -0.2750 0.2630 0.039 Uiso 1 1 d R
H17B H 0.7458 -0.2246 0.1834 0.039 Uiso 1 1 d R
C18 C 0.7755(3) -0.3006(3) 0.3320(3) 0.0322(7) Uani 1 1 d .
H18A H 0.7539 -0.3953 0.3477 0.039 Uiso 1 1 d R
H18B H 0.8733 -0.2873 0.3026 0.039 Uiso 1 1 d R
C19 C 0.7433(3) -0.2494(3) 0.4349(2) 0.0261(6) Uani 1 1 d .
H19 H 0.7193 -0.3251 0.4927 0.031 Uiso 1 1 d R
C20 C 0.8189(3) -0.1468(3) 0.4542(2) 0.0262(6) Uani 1 1 d .
H20 H 0.8502 -0.1787 0.5187 0.031 Uiso 1 1 d R
C21 C 0.9390(3) -0.0697(3) 0.3764(3) 0.0303(7) Uani 1 1 d .
H21A H 0.9608 0.0077 0.4014 0.036 Uiso 1 1 d R
H21B H 1.0194 -0.1266 0.3681 0.036 Uiso 1 1 d R
C22 C 0.9073(3) -0.0172(3) 0.2668(3) 0.0314(7) Uani 1 1 d .
H22A H 0.9358 -0.0849 0.2258 0.038 Uiso 1 1 d R
H22B H 0.9607 0.0638 0.2346 0.038 Uiso 1 1 d R
B1 B 0.5431(3) 0.2292(3) 0.3831(2) 0.0192(6) Uani 1 1 d .
B2 B 0.3891(3) 0.2284(3) 0.2713(2) 0.0215(6) Uani 1 1 d .
O1 O 0.1137(3) 0.7830(3) 0.0905(2) 0.0571(7) Uani 1 1 d .
C23 C 0.2054(5) 0.7753(5) 0.1592(3) 0.0560(11) Uani 1 1 d .
H23A H 0.1868 0.6923 0.2149 0.067 Uiso 1 1 calc R
H23B H 0.1934 0.8544 0.1931 0.067 Uiso 1 1 calc R
C24 C 0.3506(5) 0.7730(6) 0.0950(4) 0.0693(13) Uani 1 1 d .
H24A H 0.3789 0.6803 0.0867 0.083 Uiso 1 1 calc R
H24B H 0.4188 0.8109 0.1266 0.083 Uiso 1 1 calc R
C25 C 0.3361(4) 0.8632(5) -0.0102(3) 0.0499(10) Uani 1 1 d .
H25A H 0.3618 0.9579 -0.0139 0.060 Uiso 1 1 calc R
H25B H 0.3951 0.8305 -0.0703 0.060 Uiso 1 1 calc R
C26 C 0.1834(4) 0.8507(5) -0.0098(3) 0.0575(11) Uani 1 1 d .
H26A H 0.1430 0.9416 -0.0273 0.069 Uiso 1 1 calc R
H26B H 0.1719 0.7998 -0.0635 0.069 Uiso 1 1 calc R

loop_
_atom_site_aniso_label
_atom_site_aniso_U_11
_atom_site_aniso_U_22
_atom_site_aniso_U_33
_atom_site_aniso_U_23
_atom_site_aniso_U_13
_atom_site_aniso_U_12
Rh1 0.01557(12) 0.02164(13) 0.02053(13) -0.00183(8) -0.00498(8) -0.00026(8)
N1 0.0165(11) 0.0223(12) 0.0232(12) -0.0018(9) -0.0097(9) -0.0016(9)
N2 0.0154(11) 0.0225(12) 0.0203(11) -0.0016(9) -0.0074(9) 0.0009(9)
N3 0.0225(12) 0.0187(12) 0.0240(12) 0.0005(9) -0.0073(9) -0.0025(9)
N4 0.0386(15) 0.0176(13) 0.0284(13) -0.0006(10) -0.0065(11) -0.0035(10)
C1 0.0209(14) 0.0246(15) 0.0306(15) -0.0013(12) -0.0100(12) -0.0030(11)
C2 0.060(2) 0.035(2) 0.043(2) 0.0010(17) 0.0048(18) -0.0143(17)
C3 0.0238(14) 0.0177(14) 0.0227(14) 0.0021(11) -0.0089(11) -0.0022(10)
C4 0.0231(14) 0.0256(15) 0.0271(15) -0.0026(12) -0.0056(12) -0.0057(11)
C5 0.0395(18) 0.0304(17) 0.0302(16) -0.0060(13) -0.0123(14) -0.0076(13)
C6 0.0338(17) 0.0297(17) 0.0382(18) -0.0008(14) -0.0205(14) -0.0059(13)
C7 0.0223(15) 0.0365(19) 0.049(2) -0.0066(15) -0.0116(14) -0.0033(13)
C8 0.0213(14) 0.0269(16) 0.0361(17) -0.0075(13) -0.0062(12) -0.0007(11)
C9 0.0270(15) 0.0249(15) 0.0236(14) 0.0017(12) -0.0101(12) -0.0028(12)
C10 0.0330(17) 0.0373(18) 0.0254(15) -0.0040(13) -0.0074(13) -0.0032(13)
C11 0.042(2) 0.052(2) 0.0293(17) -0.0023(16) -0.0164(15) -0.0143(17)
C12 0.055(2) 0.048(2) 0.052(2) 0.0079(18) -0.0394(19) -0.0055(18)
C13 0.071(3) 0.041(2) 0.080(3) -0.009(2) -0.052(3) 0.020(2)
C14 0.056(2) 0.034(2) 0.055(2) -0.0096(17) -0.0357(19) 0.0098(16)
C15 0.0230(15) 0.0321(17) 0.0193(14) 0.0008(12) 0.0001(11) -0.0010(12)
C16 0.0288(15) 0.0309(16) 0.0177(14) -0.0036(12) -0.0056(11) -0.0006(12)
C17 0.0355(17) 0.0335(18) 0.0287(16) -0.0089(14) -0.0040(13) -0.0020(13)
C18 0.0309(17) 0.0252(16) 0.0393(18) -0.0079(14) -0.0042(14) 0.0028(13)
C19 0.0226(14) 0.0219(15) 0.0308(16) 0.0001(12) -0.0055(12) 0.0056(11)
C20 0.0179(14) 0.0297(16) 0.0300(15) -0.0018(13) -0.0078(12) 0.0050(11)
C21 0.0171(14) 0.0343(18) 0.0398(18) -0.0080(14) -0.0065(12) 0.0003(12)
C22 0.0202(15) 0.0354(18) 0.0344(17) -0.0044(14) 0.0015(12) -0.0030(12)
B1 0.0139(14) 0.0220(16) 0.0205(15) -0.0030(12) -0.0026(11) 0.0016(11)
B2 0.0210(15) 0.0238(16) 0.0194(15) -0.0023(12) -0.0054(12) 0.0007(12)
O1 0.0555(17) 0.073(2) 0.0416(15) -0.0089(14) -0.0095(13) -0.0074(15)
C23 0.064(3) 0.065(3) 0.041(2) -0.012(2) -0.0129(19) 0.001(2)
C24 0.062(3) 0.089(4) 0.061(3) -0.017(3) -0.024(2) 0.025(3)
C25 0.044(2) 0.063(3) 0.042(2) -0.0152(19) -0.0046(17) 0.0015(18)
C26 0.045(2) 0.069(3) 0.050(2) 0.003(2) -0.0059(19) -0.009(2)

loop_
_atom_type_symbol
_atom_type_description
_atom_type_scat_dispersion_real
_atom_type_scat_dispersion_imag
_atom_type_scat_source
C C 0.0033 0.0016 'International Tables Vol C Tables 4.2.6.8 and 6.1.1.4'
H H 0.0000 0.0000 'International Tables Vol C Tables 4.2.6.8 and 6.1.1.4'
B B 0.0013 0.0007 'International Tables Vol C Tables 4.2.6.8 and 6.1.1.4'
N N 0.0061 0.0033 'International Tables Vol C Tables 4.2.6.8 and 6.1.1.4'
Rh Rh -1.1178 0.9187 'International Tables Vol C Tables 4.2.6.8 and 6.1.1.4'
O O 0.0106 0.0060 'International Tables Vol C Tables 4.2.6.8 and 6.1.1.4'

loop_
_geom_angle_atom_site_label_1
_geom_angle_atom_site_label_2
_geom_angle_atom_site_label_3
_geom_angle
_geom_angle_site_symmetry_3
C20 Rh1 C16 97.94(12) .
C20 Rh1 C15 82.22(12) .
C16 Rh1 C15 38.55(11) .
C20 Rh1 N2 152.93(11) .
C16 Rh1 N2 95.03(10) .
C15 Rh1 N2 93.57(10) .
C20 Rh1 C19 38.19(12) .
C16 Rh1 C19 81.44(12) .
C15 Rh1 C19 90.27(12) .
N2 Rh1 C19 168.77(10) .
C20 Rh1 N2 95.31(10) 2_656
C16 Rh1 N2 156.10(10) 2_656
C15 Rh1 N2 164.54(10) 2_656
N2 Rh1 N2 81.67(9) 2_656
C19 Rh1 N2 97.21(10) 2_656
B2 N1 C1 131.5(2) .
B2 N1 N2 111.9(2) .
C1 N1 N2 116.1(2) .
N1 N2 B1 104.3(2) .
N1 N2 Rh1 118.26(16) .
B1 N2 Rh1 112.79(17) .
N1 N2 Rh1 115.72(15) 2_656
B1 N2 Rh1 107.28(17) 2_656
Rh1 N2 Rh1 98.33(9) 2_656
B1 N3 N4 126.4(2) .
B1 N3 B2 109.3(2) .
N4 N3 B2 124.3(2) .
N3 N4 C2 111.0(3) .
N3 N4 H4 124.5 .
C2 N4 H4 124.5 .
N1 C1 H1A 109.3 .
N1 C1 H1B 110.0 .
H1A C1 H1B 109.5 .
N1 C1 H1C 109.1 .
H1A C1 H1C 109.5 .
H1B C1 H1C 109.5 .
N4 C2 H2A 110.2 .
N4 C2 H2B 109.7 .
H2A C2 H2B 109.5 .
N4 C2 H2C 108.6 .
H2A C2 H2C 109.5 .
H2B C2 H2C 109.5 .
C4 C3 C8 116.0(3) .
C4 C3 B1 121.6(3) .
C8 C3 B1 122.3(3) .
C5 C4 C3 122.5(3) .
C5 C4 H4 117.6 .
C3 C4 H4 119.8 .
C6 C5 C4 119.5(3) .
C6 C5 H5 121.3 .
C4 C5 H5 119.2 .
C5 C6 C7 119.8(3) .
C5 C6 H6 120.4 .
C7 C6 H6 119.7 .
C6 C7 C8 120.2(3) .
C6 C7 H7 120.6 .
C8 C7 H7 119.3 .
C7 C8 C3 121.8(3) .
C7 C8 H8 119.0 .
C3 C8 H8 119.2 .
C14 C9 C10 117.0(3) .
C14 C9 B2 119.7(3) .
C10 C9 B2 123.2(3) .
C11 C10 C9 121.2(3) .
C11 C10 H10 119.0 .
C9 C10 H10 119.8 .
C12 C11 C10 120.1(3) .
C12 C11 H11 119.1 .
C10 C11 H11 120.8 .
C13 C12 C11 119.9(3) .
C13 C12 H12 119.8 .
C11 C12 H12 120.2 .
C12 C13 C14 120.2(4) .
C12 C13 H13 120.6 .
C14 C13 H13 119.1 .
C13 C14 C9 121.5(4) .
C13 C14 H14 118.3 .
C9 C14 H14 120.1 .
C16 C15 C22 123.2(3) .
C16 C15 Rh1 70.06(16) .
C22 C15 Rh1 113.0(2) .
C16 C15 H15 109.6 .
C22 C15 H15 107.3 .
Rh1 C15 H15 130.7 .
C15 C16 C17 125.1(3) .
C15 C16 Rh1 71.39(17) .
C17 C16 Rh1 111.9(2) .
C15 C16 H16 109.3 .
C17 C16 H16 106.2 .
Rh1 C16 H16 131.4 .
C16 C17 C18 113.1(3) .
C16 C17 H17A 109.4 .
C18 C17 H17A 107.6 .
C16 C17 H17B 109.9 .
C18 C17 H17B 107.4 .
H17A C17 H17B 109.5 .
C19 C18 C17 111.8(3) .
C19 C18 H18A 108.5 .
C17 C18 H18A 109.7 .
C19 C18 H18B 107.8 .
C17 C18 H18B 109.6 .
H18A C18 H18B 109.5 .
C20 C19 C18 123.6(3) .
C20 C19 Rh1 69.41(17) .
C18 C19 Rh1 113.2(2) .
C20 C19 H19 115.3 .
C18 C19 H19 108.8 .
Rh1 C19 H19 122.6 .
C19 C20 C21 125.1(3) .
C19 C20 Rh1 72.40(17) .
C21 C20 Rh1 110.4(2) .
C19 C20 H20 108.9 .
C21 C20 H20 106.9 .
Rh1 C20 H20 131.6 .
C20 C21 C22 113.3(2) .
C20 C21 H21A 109.6 .
C22 C21 H21A 106.9 .
C20 C21 H21B 110.1 .
C22 C21 H21B 107.4 .
H21A C21 H21B 109.5 .
C15 C22 C21 111.7(2) .
C15 C22 H22A 109.7 .
C21 C22 H22A 107.9 .
C15 C22 H22B 109.7 .
C21 C22 H22B 108.3 .
H22A C22 H22B 109.5 .
N3 B1 N2 108.7(2) .
N3 B1 C3 123.3(3) .
N2 B1 C3 128.0(3) .
N1 B2 N3 105.7(2) .
N1 B2 C9 125.0(3) .
N3 B2 C9 129.2(3) .
C23 O1 C26 107.8(3) .
O1 C23 C24 107.3(3) .
O1 C23 H23A 110.3 .
C24 C23 H23A 110.3 .
O1 C23 H23B 110.3 .
C24 C23 H23B 110.3 .
H23A C23 H23B 108.5 .
C23 C24 C25 101.6(4) .
C23 C24 H24A 111.4 .
C25 C24 H24A 111.4 .
C23 C24 H24B 111.4 .
C25 C24 H24B 111.4 .
H24A C24 H24B 109.3 .
C26 C25 C24 103.1(3) .
C26 C25 H25A 111.1 .
C24 C25 H25A 111.1 .
C26 C25 H25B 111.1 .
C24 C25 H25B 111.1 .
H25A C25 H25B 109.1 .
O1 C26 C25 109.3(3) .
O1 C26 H26A 109.8 .
C25 C26 H26A 109.8 .
O1 C26 H26B 109.8 .
C25 C26 H26B 109.8 .
H26A C26 H26B 108.3 .

loop_
_geom_bond_atom_site_label_1
_geom_bond_atom_site_label_2
_geom_bond_distance
_geom_bond_site_symmetry_2
Rh1 C20 2.115(3) .
Rh1 C16 2.116(3) .
Rh1 C15 2.133(3) .
Rh1 N2 2.141(2) .
Rh1 C19 2.154(3) .
Rh1 N2 2.168(2) 2_656
N1 B2 1.406(4) .
N1 C1 1.444(4) .
N1 N2 1.447(3) .
N2 B1 1.460(4) .
N2 Rh1 2.168(2) 2_656
N3 B1 1.419(4) .
N3 N4 1.435(3) .
N3 B2 1.446(4) .
N4 C2 1.453(4) .
N4 H4 0.8800 .
C1 H1A 0.9600 .
C1 H1B 0.9600 .
C1 H1C 0.9600 .
C2 H2A 0.9600 .
C2 H2B 0.9600 .
C2 H2C 0.9600 .
C3 C4 1.397(4) .
C3 C8 1.402(4) .
C3 B1 1.584(4) .
C4 C5 1.391(4) .
C4 H4 0.9600 .
C5 C6 1.376(5) .
C5 H5 0.9600 .
C6 C7 1.380(5) .
C6 H6 0.9600 .
C7 C8 1.387(4) .
C7 H7 0.9600 .
C8 H8 0.9600 .
C9 C14 1.393(5) .
C9 C10 1.399(4) .
C9 B2 1.566(4) .
C10 C11 1.393(5) .
C10 H10 0.9600 .
C11 C12 1.372(6) .
C11 H11 0.9600 .
C12 C13 1.371(6) .
C12 H12 0.9600 .
C13 C14 1.387(5) .
C13 H13 0.9601 .
C14 H14 0.9600 .
C15 C16 1.403(4) .
C15 C22 1.529(4) .
C15 H15 0.9600 .
C16 C17 1.505(4) .
C16 H16 0.9600 .
C17 C18 1.536(5) .
C17 H17A 0.9600 .
C17 H17B 0.9600 .
C18 C19 1.529(4) .
C18 H18A 0.9600 .
C18 H18B 0.9600 .
C19 C20 1.397(4) .
C19 H19 0.9599 .
C20 C21 1.511(4) .
C20 H20 0.9600 .
C21 C22 1.536(4) .
C21 H21A 0.9601 .
C21 H21B 0.9600 .
C22 H22A 0.9600 .
C22 H22B 0.9600 .
O1 C23 1.401(5) .
O1 C26 1.407(5) .
C23 C24 1.500(6) .
C23 H23A 0.9900 .
C23 H23B 0.9900 .
C24 C25 1.533(6) .
C24 H24A 0.9900 .
C24 H24B 0.9900 .
C25 C26 1.508(6) .
C25 H25A 0.9900 .
C25 H25B 0.9900 .
C26 H26A 0.9900 .
C26 H26B 0.9900 .

loop_
_geom_torsion_atom_site_label_1
_geom_torsion_atom_site_label_2
_geom_torsion_atom_site_label_3
_geom_torsion_atom_site_label_4
_geom_torsion
_geom_torsion_site_symmetry_1
_geom_torsion_site_symmetry_4
B2 N1 N2 B1 -3.7(3) . .
C1 N1 N2 B1 -176.8(2) . .
B2 N1 N2 Rh1 -129.9(2) . .
C1 N1 N2 Rh1 57.0(3) . .
B2 N1 N2 Rh1 113.9(2) . 2_656
C1 N1 N2 Rh1 -59.2(3) . 2_656
C20 Rh1 N2 N1 149.4(2) . .
C16 Rh1 N2 N1 30.94(18) . .
C15 Rh1 N2 N1 69.58(19) . .
C19 Rh1 N2 N1 -40.2(6) . .
N2 Rh1 N2 N1 -125.2(2) 2_656 .
C20 Rh1 N2 B1 27.4(3) . .
C16 Rh1 N2 B1 -91.1(2) . .
C15 Rh1 N2 B1 -52.4(2) . .
C19 Rh1 N2 B1 -162.2(5) . .
N2 Rh1 N2 B1 112.8(2) 2_656 .
C20 Rh1 N2 Rh1 -85.4(2) . 2_656
C16 Rh1 N2 Rh1 156.16(11) . 2_656
C15 Rh1 N2 Rh1 -165.21(11) . 2_656
C19 Rh1 N2 Rh1 85.0(5) . 2_656
N2 Rh1 N2 Rh1 0.0 2_656 2_656
B1 N3 N4 C2 102.9(3) . .
B2 N3 N4 C2 -79.6(4) . .
C8 C3 C4 C5 -3.3(4) . .
B1 C3 C4 C5 179.3(3) . .
C3 C4 C5 C6 1.3(5) . .
C4 C5 C6 C7 1.2(5) . .
C5 C6 C7 C8 -1.5(5) . .
C6 C7 C8 C3 -0.7(5) . .
C4 C3 C8 C7 3.0(4) . .
B1 C3 C8 C7 -179.6(3) . .
C14 C9 C10 C11 -1.3(5) . .
B2 C9 C10 C11 174.5(3) . .
C9 C10 C11 C12 0.3(5) . .
C10 C11 C12 C13 1.0(6) . .
C11 C12 C13 C14 -1.3(7) . .
C12 C13 C14 C9 0.2(7) . .
C10 C9 C14 C13 1.0(6) . .
B2 C9 C14 C13 -174.9(4) . .
C20 Rh1 C15 C16 113.3(2) . .
N2 Rh1 C15 C16 -93.60(18) . .
C19 Rh1 C15 C16 75.84(19) . .
N2 Rh1 C15 C16 -165.0(3) 2_656 .
C20 Rh1 C15 C22 -5.3(2) . .
C16 Rh1 C15 C22 -118.6(3) . .
N2 Rh1 C15 C22 147.8(2) . .
C19 Rh1 C15 C22 -42.8(2) . .
N2 Rh1 C15 C22 76.4(4) 2_656 .
C22 C15 C16 C17 0.9(5) . .
Rh1 C15 C16 C17 -104.1(3) . .
C22 C15 C16 Rh1 105.1(3) . .
C20 Rh1 C16 C15 -66.8(2) . .
N2 Rh1 C16 C15 89.41(18) . .
C19 Rh1 C16 C15 -101.33(19) . .
N2 Rh1 C16 C15 170.2(2) 2_656 .
C20 Rh1 C16 C17 54.5(2) . .
C15 Rh1 C16 C17 121.3(3) . .
N2 Rh1 C16 C17 -149.3(2) . .
C19 Rh1 C16 C17 19.9(2) . .
N2 Rh1 C16 C17 -68.5(3) 2_656 .
C15 C16 C17 C18 49.4(4) . .
Rh1 C16 C17 C18 -32.6(3) . .
C16 C17 C18 C19 29.0(4) . .
C17 C18 C19 C20 -92.0(3) . .
C17 C18 C19 Rh1 -12.1(3) . .
C16 Rh1 C19 C20 114.66(19) . .
C15 Rh1 C19 C20 76.99(19) . .
N2 Rh1 C19 C20 -172.9(4) . .
N2 Rh1 C19 C20 -89.44(18) 2_656 .
C20 Rh1 C19 C18 -118.8(3) . .
C16 Rh1 C19 C18 -4.1(2) . .
C15 Rh1 C19 C18 -41.8(2) . .
N2 Rh1 C19 C18 68.3(6) . .
N2 Rh1 C19 C18 151.8(2) 2_656 .
C18 C19 C20 C21 1.8(5) . .
Rh1 C19 C20 C21 -103.0(3) . .
C18 C19 C20 Rh1 104.8(3) . .
C16 Rh1 C20 C19 -65.15(19) . .
C15 Rh1 C20 C19 -100.46(19) . .
N2 Rh1 C20 C19 176.99(19) . .
N2 Rh1 C20 C19 94.91(18) 2_656 .
C16 Rh1 C20 C21 56.5(2) . .
C15 Rh1 C20 C21 21.2(2) . .
N2 Rh1 C20 C21 -61.4(3) . .
C19 Rh1 C20 C21 121.7(3) . .
N2 Rh1 C20 C21 -143.4(2) 2_656 .
C19 C20 C21 C22 48.4(4) . .
Rh1 C20 C21 C22 -34.0(3) . .
C16 C15 C22 C21 -92.0(4) . .
Rh1 C15 C22 C21 -11.5(3) . .
C20 C21 C22 C15 29.8(4) . .
N4 N3 B1 N2 177.8(2) . .
B2 N3 B1 N2 0.0(3) . .
N4 N3 B1 C3 -1.4(4) . .
B2 N3 B1 C3 -179.2(3) . .
N1 N2 B1 N3 2.1(3) . .
Rh1 N2 B1 N3 131.72(19) . .
Rh1 N2 B1 N3 -121.1(2) 2_656 .
N1 N2 B1 C3 -178.7(3) . .
Rh1 N2 B1 C3 -49.1(3) . .
Rh1 N2 B1 C3 58.1(3) 2_656 .
C4 C3 B1 N3 92.3(3) . .
C8 C3 B1 N3 -85.0(4) . .
C4 C3 B1 N2 -86.8(4) . .
C8 C3 B1 N2 95.9(4) . .
C1 N1 B2 N3 175.5(3) . .
N2 N1 B2 N3 3.8(3) . .
C1 N1 B2 C9 -0.5(5) . .
N2 N1 B2 C9 -172.3(3) . .
B1 N3 B2 N1 -2.3(3) . .
N4 N3 B2 N1 179.9(2) . .
B1 N3 B2 C9 173.5(3) . .
N4 N3 B2 C9 -4.3(5) . .
C14 C9 B2 N1 128.4(3) . .
C10 C9 B2 N1 -47.3(4) . .
C14 C9 B2 N3 -46.7(5) . .
C10 C9 B2 N3 137.7(3) . .
C26 O1 C23 C24 -28.9(5) . .
O1 C23 C24 C25 33.8(5) . .
C23 C24 C25 C26 -25.3(5) . .
C23 O1 C26 C25 11.5(5) . .
C24 C25 C26 O1 9.7(5) . .
